data_2018663
loop_
_publ_author_name
'Schnitzler, Silvia'
'\,Serb, Mihaela-Diana'
'Englert, Ulli'

_publ_section_title
;
 The weakly coordinating perchlorate group in
 bis(<i>N</i>,<i>N</i>'-dimethylethylenediamine-\k^2^<i>N</i>,<i>N</i>')bis(perchlorato-\k<i>O</i>)copper(II)
 studied at 100, 250 and 400K
;
_journal_coeditor_code SK3443
_journal_issue 9
_journal_name_full 'Acta Crystallographica Section C'
_journal_page_first m251
_journal_page_last m254
_journal_paper_doi 10.1107/S0108270112033318
_journal_volume 68
_journal_year 2012
_chemical_formula_iupac '[Cu (Cl O4)2 (C4 H12 N2)2]'
_chemical_formula_moiety 'C8 H24 Cl2 Cu N4 O8'
_chemical_formula_sum 'C8 H24 Cl2 Cu N4 O8'
_chemical_formula_weight 438.75
_chemical_name_systematic
;
bis(<i>N</i>,<i>N</i>'-dimethylethylenediamine-
\k^2^<i>N</i>,<i>N</i>')bis(perchlorato-\k<i>O</i>)copper(II)]
;
_space_group_IT_number 9
_symmetry_cell_setting monoclinic
_symmetry_space_group_name_Hall 'C -2yc'
_symmetry_space_group_name_H-M 'C 1 c 1'
_atom_sites_solution_hydrogens geom
_atom_sites_solution_primary direct
_atom_sites_solution_secondary difmap
_audit_creation_method SHELXL97
_cell_angle_alpha 90.00
_cell_angle_beta 94.866(9)
_cell_angle_gamma 90.00
_cell_formula_units_Z 4
_cell_length_a 8.731(3)
_cell_length_b 13.824(5)
_cell_length_c 15.314(6)
_cell_measurement_reflns_used 1270
_cell_measurement_temperature 400(2)
_cell_measurement_theta_max 26.40
_cell_measurement_theta_min 2.67
_cell_volume 1841.7(12)
_computing_cell_refinement 'SAINT-Plus (Bruker, 1999)'
_computing_data_collection 'SMART (Bruker, 2001)'
_computing_data_reduction 'SAINT-Plus (Bruker, 1999)'
_computing_molecular_graphics 'PLATON (Spek, 2009)'
_computing_publication_material 'SHELXL97 (Sheldrick, 2008)'
_computing_structure_refinement 'SHELXL97 (Sheldrick, 2008)'
_computing_structure_solution 'SHELXS97 (Sheldrick, 2008)'
_diffrn_ambient_temperature 400(2)
_diffrn_measured_fraction_theta_full 0.942
_diffrn_measured_fraction_theta_max 0.921
_diffrn_measurement_device_type 'Bruker D8 goniometer with a SMART APEX CCD area-detector'
_diffrn_measurement_method \w
_diffrn_radiation_monochromator 'multilayer optics'
_diffrn_radiation_source 'Incoatec microsource'
_diffrn_radiation_type MoK\a
_diffrn_radiation_wavelength 0.71073
_diffrn_reflns_av_R_equivalents 0.0882
_diffrn_reflns_av_sigmaI/netI 0.1060
_diffrn_reflns_limit_h_max 10
_diffrn_reflns_limit_h_min -10
_diffrn_reflns_limit_k_max 17
_diffrn_reflns_limit_k_min -17
_diffrn_reflns_limit_l_max 19
_diffrn_reflns_limit_l_min -19
_diffrn_reflns_number 9966
_diffrn_reflns_theta_full 25.00
_diffrn_reflns_theta_max 26.57
_diffrn_reflns_theta_min 2.67
_diffrn_standards_decay_% 0
_exptl_absorpt_coefficient_mu 1.516
_exptl_absorpt_correction_T_max 0.942
_exptl_absorpt_correction_T_min 0.643
_exptl_absorpt_correction_type multi-scan
_exptl_absorpt_process_details '(SADABS; Bruker, 2004)'
_exptl_crystal_colour violet
_exptl_crystal_density_diffrn 1.582
_exptl_crystal_density_method 'not measured'
_exptl_crystal_description plate
_exptl_crystal_F_000 908
_exptl_crystal_size_max 0.32
_exptl_crystal_size_mid 0.10
_exptl_crystal_size_min 0.04
_refine_diff_density_max 0.859
_refine_diff_density_min -0.373
_refine_ls_abs_structure_details 'Flack (1983), with 1702 Friedel pairs'
_refine_ls_abs_structure_Flack 0.03(4)
_refine_ls_extinction_method none
_refine_ls_goodness_of_fit_ref 1.012
_refine_ls_hydrogen_treatment constr
_refine_ls_matrix_type full
_refine_ls_number_parameters 210
_refine_ls_number_reflns 3479
_refine_ls_number_restraints 69
_refine_ls_restrained_S_all 1.028
_refine_ls_R_factor_all 0.1250
_refine_ls_R_factor_gt 0.0753
_refine_ls_shift/su_max 0.000
_refine_ls_shift/su_mean 0.000
_refine_ls_structure_factor_coef Fsqd
_refine_ls_weighting_details 'calc w = 1/[\s^2^(Fo^2^)+(0.1030P)^2^+0.0000P] where P=(Fo^2^+2Fc^2^)/3'
_refine_ls_weighting_scheme calc
_refine_ls_wR_factor_gt 0.1765
_refine_ls_wR_factor_ref 0.2065
_reflns_number_gt 2156
_reflns_number_total 3479
_reflns_threshold_expression I>2\s(I)
_cod_data_source_file sk3443.cif
_cod_data_source_block Ic
_cod_original_sg_symbol_H-M 'C c'
_cod_database_code 2018663
_cod_database_fobs_code 2018663

loop_
_symmetry_equiv_pos_as_xyz
'x, y, z'
'x, -y, z+1/2'
'x+1/2, y+1/2, z'
'x+1/2, -y+1/2, z+1/2'

loop_
_atom_site_type_symbol
_atom_site_label
_atom_site_fract_x
_atom_site_fract_y
_atom_site_fract_z
_atom_site_U_iso_or_equiv
_atom_site_adp_type
_atom_site_calc_flag
_atom_site_refinement_flags
_atom_site_occupancy
_atom_site_symmetry_multiplicity
_atom_site_disorder_assembly
_atom_site_disorder_group
Cu Cu1 0.27856(15) 0.86485(7) 0.91397(10) 0.0537(3) Uani d D 1 1 . .
Cl Cl2 0.2710(4) 0.6054(2) 0.8137(2) 0.0847(9) Uani d . 1 1 . .
Cl Cl1 0.2880(4) 1.12682(17) 0.9907(2) 0.0804(9) Uani d D 1 1 . .
O O1 0.2748(18) 1.0309(6) 0.9767(10) 0.156(5) Uani d D 1 1 A .
O O2 0.169(2) 1.1507(15) 1.0420(15) 0.160(11) Uiso d PDU 0.53(2) 1 A 1
O O3 0.281(3) 1.1825(13) 0.9207(11) 0.151(9) Uiso d PDU 0.53(2) 1 A 1
O O4 0.420(2) 1.1425(14) 1.0435(15) 0.153(11) Uiso d PDU 0.53(2) 1 A 1
O O2A 0.300(3) 1.1788(18) 1.0646(12) 0.130(10) Uiso d PDU 0.47(2) 1 A 2
O O3A 0.170(3) 1.153(2) 0.9316(15) 0.140(11) Uiso d PDU 0.47(2) 1 A 2
O O4A 0.425(2) 1.1311(19) 0.9494(16) 0.142(12) Uiso d PDU 0.47(2) 1 A 2
O O8 0.281(2) 0.5330(9) 0.8722(10) 0.185(7) Uani d . 1 1 . .
O O5 0.2761(17) 0.6960(7) 0.8475(10) 0.151(5) Uani d . 1 1 . .
O O6 0.392(3) 0.5926(14) 0.7598(16) 0.263(13) Uani d . 1 1 . .
O O7 0.129(2) 0.5913(14) 0.7690(16) 0.223(9) Uani d . 1 1 . .
C C1 0.248(3) 0.796(3) 1.0876(14) 0.116(14) Uiso d PDU 0.33(2) 1 B 1
H H1A 0.1986 0.7584 1.1306 0.139 Uiso calc PR 0.33(2) 1 B 1
H H1B 0.2773 0.8587 1.1124 0.139 Uiso calc PR 0.33(2) 1 B 1
C C2 0.387(3) 0.743(2) 1.0557(18) 0.088(12) Uiso d PDU 0.33(2) 1 B 1
H H2A 0.3555 0.6857 1.0216 0.106 Uiso calc PR 0.33(2) 1 B 1
H H2B 0.4589 0.7232 1.1045 0.106 Uiso calc PR 0.33(2) 1 B 1
N N1 0.1450(12) 0.8066(7) 1.0024(7) 0.076(3) Uani d PD 0.33(2) 1 B 1
H H1 0.1039 0.7489 0.9838 0.091 Uiso calc PR 0.33(2) 1 B 1
N N2 0.4592(13) 0.8200(8) 0.9979(6) 0.084(3) Uani d PD 0.33(2) 1 B 1
H H2 0.5231 0.7872 0.9644 0.101 Uiso calc PR 0.33(2) 1 B 1
C C3 0.017(4) 0.883(2) 1.021(3) 0.058(9) Uiso d PD 0.33(2) 1 B 1
H H3A -0.0135 0.8732 1.0793 0.087 Uiso calc PR 0.33(2) 1 B 1
H H3B -0.0707 0.8739 0.9794 0.087 Uiso calc PR 0.33(2) 1 B 1
H H3C 0.0566 0.9469 1.0158 0.087 Uiso calc PR 0.33(2) 1 B 1
C C4 0.559(5) 0.890(3) 1.050(3) 0.090(15) Uiso d PD 0.33(2) 1 B 1
H H4A 0.5201 0.8989 1.1068 0.135 Uiso calc PR 0.33(2) 1 B 1
H H4B 0.5578 0.9514 1.0205 0.135 Uiso calc PR 0.33(2) 1 B 1
H H4C 0.6619 0.8661 1.0579 0.135 Uiso calc PR 0.33(2) 1 B 1
C C1A 0.250(2) 0.7376(14) 1.0584(12) 0.094(7) Uiso d PDU 0.67(2) 1 B 2
H H1A1 0.2775 0.6818 1.0247 0.113 Uiso calc PR 0.67(2) 1 B 2
H H1A2 0.2008 0.7157 1.1095 0.113 Uiso calc PR 0.67(2) 1 B 2
C C2A 0.391(2) 0.8010(16) 1.0848(10) 0.092(6) Uiso d PDU 0.67(2) 1 B 2
H H2A1 0.3608 0.8610 1.1115 0.110 Uiso calc PR 0.67(2) 1 B 2
H H2A2 0.4634 0.7672 1.1255 0.110 Uiso calc PR 0.67(2) 1 B 2
N N1A 0.1450(12) 0.8066(7) 1.0024(7) 0.076(3) Uani d PD 0.67(2) 1 B 2
H H1A3 0.0752 0.7685 0.9711 0.091 Uiso calc PR 0.67(2) 1 B 2
N N2A 0.4592(13) 0.8200(8) 0.9979(6) 0.084(3) Uani d PD 0.67(2) 1 B 2
H H2A3 0.4974 0.7638 0.9777 0.101 Uiso calc PR 0.67(2) 1 B 2
C C3A 0.052(4) 0.8726(17) 1.059(2) 0.104(9) Uiso d PD 0.67(2) 1 B 2
H H3A1 -0.0330 0.8369 1.0787 0.157 Uiso calc PR 0.67(2) 1 B 2
H H3A2 0.0129 0.9268 1.0242 0.157 Uiso calc PR 0.67(2) 1 B 2
H H3A3 0.1162 0.8955 1.1081 0.157 Uiso calc PR 0.67(2) 1 B 2
C C4A 0.589(3) 0.8930(14) 1.0138(17) 0.078(6) Uiso d PD 0.67(2) 1 B 2
H H4A1 0.5469 0.9563 1.0210 0.117 Uiso calc PR 0.67(2) 1 B 2
H H4A2 0.6504 0.8932 0.9646 0.117 Uiso calc PR 0.67(2) 1 B 2
H H4A3 0.6524 0.8755 1.0657 0.117 Uiso calc PR 0.67(2) 1 B 2
C C5 0.303(2) 0.9723(11) 0.7604(9) 0.104(5) Uani d . 1 1 . .
H H5A 0.2863 1.0367 0.7829 0.125 Uiso calc R 1 1 B .
H H5B 0.3500 0.9793 0.7057 0.125 Uiso calc R 1 1 . .
C C6 0.1591(19) 0.9267(14) 0.7433(10) 0.112(5) Uani d . 1 1 B .
H H6A 0.1706 0.8674 0.7107 0.135 Uiso calc R 1 1 . .
H H6B 0.0887 0.9689 0.7088 0.135 Uiso calc R 1 1 . .
C C7 0.515(2) 0.8524(11) 0.7847(12) 0.102(6) Uani d . 1 1 . .
H H7A 0.4648 0.8244 0.7326 0.153 Uiso calc R 1 1 B .
H H7B 0.5441 0.8021 0.8261 0.153 Uiso calc R 1 1 . .
H H7C 0.6052 0.8867 0.7703 0.153 Uiso calc R 1 1 . .
C C8 -0.0309(18) 0.8395(10) 0.8104(11) 0.097(5) Uani d . 1 1 . .
H H8A -0.1147 0.8735 0.7795 0.145 Uiso calc R 1 1 B .
H H8B -0.0628 0.8153 0.8648 0.145 Uiso calc R 1 1 . .
H H8C -0.0006 0.7864 0.7754 0.145 Uiso calc R 1 1 . .
N N3 0.4095(10) 0.9199(7) 0.8234(6) 0.070(2) Uani d . 1 1 B .
H H3 0.4699 0.9659 0.8515 0.084 Uiso calc R 1 1 . .
N N4 0.0988(11) 0.9052(8) 0.8281(6) 0.072(2) Uani d . 1 1 B .
H H4 0.0609 0.9615 0.8484 0.086 Uiso calc R 1 1 . .

loop_
_atom_site_aniso_label
_atom_site_aniso_U_11
_atom_site_aniso_U_22
_atom_site_aniso_U_33
_atom_site_aniso_U_12
_atom_site_aniso_U_13
_atom_site_aniso_U_23
Cu1 0.0537(6) 0.0472(5) 0.0606(6) 0.0022(6) 0.0065(4) 0.0047(6)
Cl2 0.093(2) 0.0521(14) 0.109(2) -0.0032(14) 0.0073(19) -0.0086(15)
Cl1 0.108(2) 0.0455(13) 0.088(2) -0.0017(15) 0.0090(17) -0.0036(14)
O1 0.198(13) 0.064(6) 0.207(13) -0.028(8) 0.030(12) -0.036(7)
O8 0.281(19) 0.075(7) 0.204(15) 0.014(9) 0.052(15) 0.042(7)
O5 0.165(11) 0.058(5) 0.233(15) -0.010(6) 0.037(11) -0.058(7)
O6 0.35(3) 0.168(14) 0.30(3) 0.079(17) 0.23(2) 0.021(16)
O7 0.182(17) 0.180(15) 0.29(2) -0.059(13) -0.057(16) -0.023(16)
N1 0.076(6) 0.072(6) 0.081(6) -0.023(5) 0.009(5) 0.012(5)
N2 0.093(8) 0.083(7) 0.076(7) 0.030(6) 0.006(6) 0.008(6)
N1A 0.076(6) 0.072(6) 0.081(6) -0.023(5) 0.009(5) 0.012(5)
N2A 0.093(8) 0.083(7) 0.076(7) 0.030(6) 0.006(6) 0.008(6)
C5 0.136(13) 0.102(10) 0.073(8) -0.021(9) -0.005(8) 0.045(7)
C6 0.108(12) 0.152(15) 0.077(9) 0.021(11) 0.006(8) 0.032(10)
C7 0.105(13) 0.114(12) 0.095(12) 0.008(9) 0.045(10) 0.004(8)
C8 0.070(9) 0.092(9) 0.122(12) 0.020(8) -0.032(8) -0.012(8)
N3 0.071(6) 0.066(5) 0.074(6) -0.022(5) 0.012(5) -0.010(5)
N4 0.073(7) 0.072(6) 0.070(6) 0.017(5) 0.000(5) 0.004(5)

loop_
_atom_type_symbol
_atom_type_description
_atom_type_scat_dispersion_real
_atom_type_scat_dispersion_imag
_atom_type_scat_source
C C .0033 .0016 'International Tables Vol C Tables 4.2.6.8 and 6.1.1.4'
H H .0000 .0000 'International Tables Vol C Tables 4.2.6.8 and 6.1.1.4'
Cl Cl .1484 .1585 'International Tables Vol C Tables 4.2.6.8 and 6.1.1.4'
Cu Cu .3201 1.2651 'International Tables Vol C Tables 4.2.6.8 and 6.1.1.4'
N N .0061 .0033 'International Tables Vol C Tables 4.2.6.8 and 6.1.1.4'
O O .0106 .0060 'International Tables Vol C Tables 4.2.6.8 and 6.1.1.4'

loop_
_geom_angle_atom_site_label_1
_geom_angle_atom_site_label_2
_geom_angle_atom_site_label_3
_geom_angle
N3 Cu1 N1 178.4(4)
N3 Cu1 N4 84.5(4)
N1 Cu1 N4 94.9(4)
N3 Cu1 N2 95.4(4)
N1 Cu1 N2 85.2(4)
N4 Cu1 N2 178.1(5)
O8 Cl2 O5 115.9(10)
O8 Cl2 O7 103.2(13)
O5 Cl2 O7 108.7(11)
O8 Cl2 O6 106.9(12)
O5 Cl2 O6 109.8(12)
O7 Cl2 O6 112.2(17)
O3 Cl1 O2A 111.7(15)
O3 Cl1 O1 116.6(10)
O2A Cl1 O1 131.5(14)
O3 Cl1 O3A 47.1(16)
O2A Cl1 O3A 114.8(12)
O1 Cl1 O3A 96.1(14)
O3 Cl1 O4 111.7(11)
O2A Cl1 O4 54.2(12)
O1 Cl1 O4 107.8(9)
O3A Cl1 O4 154.5(14)
O3 Cl1 O2 109.4(10)
O2A Cl1 O2 53.4(13)
O1 Cl1 O2 105.3(9)
O3A Cl1 O2 75.8(15)
O4 Cl1 O2 105.1(10)
O3 Cl1 O4A 66.0(16)
O2A Cl1 O4A 110.7(11)
O1 Cl1 O4A 92.0(12)
O3A Cl1 O4A 108.3(11)
O4 Cl1 O4A 63.4(14)
O2 Cl1 O4A 161.9(13)
N1 C1 C2 101.5(15)
N1 C1 H1A 111.5
C2 C1 H1A 111.5
N1 C1 H1B 111.5
C2 C1 H1B 111.5
H1A C1 H1B 109.3
C1 C2 N2 102.5(15)
C1 C2 H2A 111.3
N2 C2 H2A 111.3
C1 C2 H2B 111.3
N2 C2 H2B 111.3
H2A C2 H2B 109.2
C1 N1 C3 107(2)
C1 N1 Cu1 106.1(12)
C3 N1 Cu1 108.3(15)
C1 N1 H1 111.9
C3 N1 H1 111.9
Cu1 N1 H1 111.9
C4 N2 C2 113(2)
C4 N2 Cu1 122(2)
C2 N2 Cu1 103.8(11)
C4 N2 H2 105.9
C2 N2 H2 105.9
Cu1 N2 H2 105.9
C2A C1A H1A1 111.2
C2A C1A H1A2 111.2
H1A1 C1A H1A2 109.2
C1A C2A H2A1 111.1
C1A C2A H2A2 111.1
H2A1 C2A H2A2 109.0
H3A1 C3A H3A2 109.5
H3A1 C3A H3A3 109.5
H3A2 C3A H3A3 109.5
H4A1 C4A H4A2 109.5
H4A1 C4A H4A3 109.5
H4A2 C4A H4A3 109.5
C6 C5 N3 113.9(11)
C6 C5 H5A 108.8
N3 C5 H5A 108.8
C6 C5 H5B 108.8
N3 C5 H5B 108.8
H5A C5 H5B 107.7
C5 C6 N4 107.8(12)
C5 C6 H6A 110.1
N4 C6 H6A 110.1
C5 C6 H6B 110.1
N4 C6 H6B 110.1
H6A C6 H6B 108.5
N3 C7 H7A 109.5
N3 C7 H7B 109.5
H7A C7 H7B 109.5
N3 C7 H7C 109.5
H7A C7 H7C 109.5
H7B C7 H7C 109.5
N4 C8 H8A 109.5
N4 C8 H8B 109.5
H8A C8 H8B 109.5
N4 C8 H8C 109.5
H8A C8 H8C 109.5
H8B C8 H8C 109.5
C7 N3 C5 115.6(13)
C7 N3 Cu1 116.6(9)
C5 N3 Cu1 105.7(8)
C7 N3 H3 106.0
C5 N3 H3 106.0
Cu1 N3 H3 106.0
C8 N4 C6 107.0(12)
C8 N4 Cu1 119.5(9)
C6 N4 Cu1 108.1(8)
C8 N4 H4 107.2
C6 N4 H4 107.2
Cu1 N4 H4 107.2

loop_
_geom_bond_atom_site_label_1
_geom_bond_atom_site_label_2
_geom_bond_distance
Cu1 N3 2.020(9)
Cu1 N1 2.028(9)
Cu1 N4 2.038(9)
Cu1 N2 2.045(10)
Cl2 O8 1.340(13)
Cl2 O5 1.354(9)
Cl2 O7 1.376(18)
Cl2 O6 1.407(16)
Cl1 O3 1.316(14)
Cl1 O2A 1.337(14)
Cl1 O1 1.346(8)
Cl1 O3A 1.360(15)
Cl1 O4 1.368(14)
Cl1 O2 1.396(14)
Cl1 O4A 1.400(15)
C1 N1 1.53(2)
C1 C2 1.54(3)
C1 H1A 0.9700
C1 H1B 0.9700
C2 N2 1.56(2)
C2 H2A 0.9700
C2 H2B 0.9700
N1 C3 1.58(3)
N1 H1 0.9100
N2 C4 1.49(2)
N2 H2 0.9100
C3 H3A 0.9600
C3 H3B 0.9600
C3 H3C 0.9600
C4 H4A 0.9600
C4 H4B 0.9600
C4 H4C 0.9600
C1A C2A 1.54(2)
C1A H1A1 0.9700
C1A H1A2 0.9700
C2A H2A1 0.9700
C2A H2A2 0.9700
C3A H3A1 0.9600
C3A H3A2 0.9600
C3A H3A3 0.9600
C4A H4A1 0.9600
C4A H4A2 0.9600
C4A H4A3 0.9600
C5 C6 1.41(2)
C5 N3 1.474(16)
C5 H5A 0.9700
C5 H5B 0.9700
C6 N4 1.472(17)
C6 H6A 0.9700
C6 H6B 0.9700
C7 N3 1.471(18)
C7 H7A 0.9600
C7 H7B 0.9600
C7 H7C 0.9600
C8 N4 1.459(18)
C8 H8A 0.9600
C8 H8B 0.9600
C8 H8C 0.9600
N3 H3 0.9100
N4 H4 0.9100
